data_7020924
loop_
_publ_author_name
'\<St\<epni\<cka, Petr'
'C\'isa\<rov\'a, Ivana'

_publ_section_title
;
 Selective borane reduction of phosphinoferrocene carbaldehydes to
 phosphinoalcohol--borane adducts. The coordination behaviour of
 1-(diphenylphosphino)- 1&#x2032;-(methoxymethyl)ferrocene, a new
 ferrocene O,P-hybrid donor prepared from such an adduct
;
_journal_issue 10
_journal_name_full 'Dalton Transactions'
_journal_page_first 3373
_journal_paper_doi 10.1039/c2dt32511j
_journal_volume 42
_journal_year 2013
_chemical_formula_moiety 'C36 H40 Cl Fe N O P Ru, Sb F6, 0.5 (C H Cl3)'
_chemical_formula_sum 'C36.5 H40.5 Cl2.5 F6 Fe N O P Ru Sb'
_chemical_formula_weight 1021.46
_chemical_name_systematic
;
?
;
_space_group_IT_number 2
_symmetry_cell_setting triclinic
_symmetry_space_group_name_Hall '-P 1'
_symmetry_space_group_name_H-M 'P -1'
_atom_sites_solution_hydrogens geom
_atom_sites_solution_primary direct
_atom_sites_solution_secondary difmap
_audit_creation_method SHELXL-97
_cell_angle_alpha 96.764(4)
_cell_angle_beta 97.044(5)
_cell_angle_gamma 111.478(6)
_cell_formula_units_Z 2
_cell_length_a 10.5750(7)
_cell_length_b 13.9675(8)
_cell_length_c 14.6000(8)
_cell_measurement_reflns_used 40516
_cell_measurement_temperature 150(2)
_cell_measurement_theta_max 27.50
_cell_measurement_theta_min 5.00
_cell_volume 1960.5(2)
_computing_cell_refinement 'Dirax/lsq (Duisenberg & Schreurs, 1989-2000)'
_computing_data_collection 'Collect (Nonius BV, 1997-2000)'
_computing_data_reduction 'EvalCCD (Duisenberg & Schreurs 1990-2000)'
_computing_molecular_graphics 'PLATON (Spek, 2001)'
_computing_publication_material 'PLATON (Spek, 2001)'
_computing_structure_refinement 'SHELXL-97 (Sheldrick, 1997)'
_computing_structure_solution 'SIR97 (Altomare et al., 1994)'
_diffrn_ambient_temperature 150(2)
_diffrn_detector_area_resol_mean 9.091
_diffrn_measured_fraction_theta_full 0.994
_diffrn_measured_fraction_theta_max 0.994
_diffrn_measurement_device_type KappaCCD
_diffrn_measurement_method '\w and \p scans to fill the Ewald sphere'
_diffrn_radiation_monochromator 'horizontally mounted graphite crystal'
_diffrn_radiation_source 'fine-focus sealed tube'
_diffrn_radiation_type MoK\a
_diffrn_radiation_wavelength 0.71073
_diffrn_reflns_av_R_equivalents 0.0305
_diffrn_reflns_av_sigmaI/netI 0.0207
_diffrn_reflns_limit_h_max 13
_diffrn_reflns_limit_h_min -13
_diffrn_reflns_limit_k_max 18
_diffrn_reflns_limit_k_min -18
_diffrn_reflns_limit_l_max 18
_diffrn_reflns_limit_l_min -18
_diffrn_reflns_number 43999
_diffrn_reflns_theta_full 27.50
_diffrn_reflns_theta_max 27.50
_diffrn_reflns_theta_min 1.43
_diffrn_standards_number 0
_exptl_absorpt_coefficient_mu 1.700
_exptl_absorpt_correction_T_max 0.669
_exptl_absorpt_correction_T_min 0.553
_exptl_absorpt_correction_type gaussian
_exptl_crystal_colour red
_exptl_crystal_density_diffrn 1.730
_exptl_crystal_density_method 'not measured'
_exptl_crystal_description fragment
_exptl_crystal_F_000 1014
_exptl_crystal_size_max 0.41
_exptl_crystal_size_mid 0.36
_exptl_crystal_size_min 0.30
_refine_diff_density_max 1.426
_refine_diff_density_min -1.617
_refine_diff_density_rms 0.094
_refine_ls_extinction_method none
_refine_ls_goodness_of_fit_ref 1.130
_refine_ls_hydrogen_treatment constr
_refine_ls_matrix_type full
_refine_ls_number_parameters 477
_refine_ls_number_reflns 8948
_refine_ls_number_restraints 0
_refine_ls_restrained_S_all 1.130
_refine_ls_R_factor_all 0.0371
_refine_ls_R_factor_gt 0.0274
_refine_ls_shift/su_max 0.002
_refine_ls_shift/su_mean 0.000
_refine_ls_structure_factor_coef Fsqd
_refine_ls_weighting_details 'calc w=1/[\s^2^(Fo^2^)+(0.0195P)^2^+4.2072P] where P=(Fo^2^+2Fc^2^)/3'
_refine_ls_weighting_scheme calc
_refine_ls_wR_factor_gt 0.0620
_refine_ls_wR_factor_ref 0.0698
_reflns_number_gt 7819
_reflns_number_total 8948
_reflns_threshold_expression >2sigma(I)
_cod_data_source_file c2dt32511j.txt
_cod_data_source_block ps314b
_cod_original_sg_symbol_H-M P-1
_cod_original_formula_sum 'C36.50 H40.50 Cl2.50 F6 Fe N O P Ru Sb'
_cod_database_code 7020924

loop_
_symmetry_equiv_pos_as_xyz
'x, y, z'
'-x, -y, -z'

loop_
_atom_site_label
_atom_site_type_symbol
_atom_site_fract_x
_atom_site_fract_y
_atom_site_fract_z
_atom_site_U_iso_or_equiv
_atom_site_adp_type
_atom_site_occupancy
_atom_site_symmetry_multiplicity
_atom_site_calc_flag
_atom_site_refinement_flags
Ru Ru 0.48588(2) 0.928813(15) 0.234149(14) 0.01477(5) Uani 1 1 d .
Fe Fe 0.02763(4) 0.72431(3) 0.37646(3) 0.01745(8) Uani 1 1 d .
Cl Cl 0.52534(8) 0.82760(5) 0.10535(5) 0.02702(15) Uani 1 1 d .
P P 0.29313(7) 0.77761(5) 0.23927(5) 0.01599(13) Uani 1 1 d .
N N 0.3615(2) 0.96229(17) 0.13534(15) 0.0199(5) Uani 1 1 d .
O O -0.2250(2) 0.46901(17) 0.50151(17) 0.0337(5) Uani 1 1 d .
C1 C 0.2189(3) 0.79152(19) 0.34257(18) 0.0167(5) Uani 1 1 d .
C2 C 0.2249(3) 0.7381(2) 0.42088(18) 0.0195(5) Uani 1 1 d .
H2 H 0.2554 0.6837 0.4230 0.023 Uiso 1 1 calc R
C3 C 0.1762(3) 0.7830(2) 0.49411(19) 0.0247(6) Uani 1 1 d .
H3 H 0.1690 0.7628 0.5523 0.030 Uiso 1 1 calc R
C4 C 0.1406(3) 0.8638(2) 0.4637(2) 0.0269(6) Uani 1 1 d .
H4 H 0.1060 0.9057 0.4984 0.032 Uiso 1 1 calc R
C5 C 0.1666(3) 0.8698(2) 0.3711(2) 0.0226(6) Uani 1 1 d .
H5 H 0.1522 0.9166 0.3348 0.027 Uiso 1 1 calc R
C6 C -0.1298(3) 0.6108(2) 0.4169(2) 0.0229(6) Uani 1 1 d .
C7 C -0.1701(3) 0.6935(2) 0.3954(2) 0.0278(6) Uani 1 1 d .
H7 H -0.1989 0.7344 0.4362 0.033 Uiso 1 1 calc R
C8 C -0.1586(3) 0.7025(3) 0.3004(2) 0.0313(7) Uani 1 1 d .
H8 H -0.1775 0.7509 0.2685 0.038 Uiso 1 1 calc R
C9 C -0.1134(3) 0.6252(2) 0.2628(2) 0.0285(6) Uani 1 1 d .
H9 H -0.0983 0.6133 0.2019 0.034 Uiso 1 1 calc R
C10 C -0.0952(3) 0.5690(2) 0.3349(2) 0.0250(6) Uani 1 1 d .
H10 H -0.0655 0.5139 0.3292 0.030 Uiso 1 1 calc R
C11 C -0.1254(3) 0.5722(2) 0.5084(2) 0.0283(6) Uani 1 1 d .
H11A H -0.0340 0.5733 0.5286 0.034 Uiso 1 1 calc R
H11B H -0.1423 0.6189 0.5555 0.034 Uiso 1 1 calc R
C12 C 0.1558(3) 0.7426(2) 0.13831(19) 0.0234(6) Uani 1 1 d .
C13 C 0.0632(3) 0.7926(3) 0.1341(2) 0.0313(7) Uani 1 1 d .
H13 H 0.0704 0.8437 0.1838 0.038 Uiso 1 1 calc R
C14 C -0.0402(4) 0.7659(3) 0.0554(3) 0.0441(9) Uani 1 1 d .
H14 H -0.1024 0.7988 0.0530 0.053 Uiso 1 1 calc R
C15 C -0.0506(4) 0.6909(3) -0.0188(3) 0.0497(11) Uani 1 1 d .
H15 H -0.1200 0.6729 -0.0709 0.060 Uiso 1 1 calc R
C16 C 0.0419(4) 0.6430(3) -0.0154(2) 0.0484(10) Uani 1 1 d .
H16 H 0.0349 0.5928 -0.0658 0.058 Uiso 1 1 calc R
C17 C 0.1466(3) 0.6682(3) 0.0626(2) 0.0331(7) Uani 1 1 d .
H17 H 0.2094 0.6358 0.0638 0.040 Uiso 1 1 calc R
C18 C 0.3232(3) 0.6578(2) 0.24444(18) 0.0196(5) Uani 1 1 d .
C19 C 0.4538(3) 0.6559(2) 0.2513(2) 0.0236(6) Uani 1 1 d .
H19 H 0.5294 0.7167 0.2510 0.028 Uiso 1 1 calc R
C20 C 0.4728(3) 0.5635(2) 0.2586(2) 0.0303(6) Uani 1 1 d .
H20 H 0.5608 0.5625 0.2625 0.036 Uiso 1 1 calc R
C21 C 0.3612(4) 0.4733(2) 0.2600(2) 0.0332(7) Uani 1 1 d .
H21 H 0.3745 0.4119 0.2662 0.040 Uiso 1 1 calc R
C22 C 0.2295(3) 0.4737(2) 0.2523(2) 0.0293(6) Uani 1 1 d .
H22 H 0.1543 0.4127 0.2527 0.035 Uiso 1 1 calc R
C23 C 0.2101(3) 0.5655(2) 0.2440(2) 0.0250(6) Uani 1 1 d .
H23 H 0.1216 0.5657 0.2382 0.030 Uiso 1 1 calc R
C24 C -0.3612(4) 0.4656(3) 0.4857(3) 0.0453(9) Uani 1 1 d .
H24A H -0.4251 0.3966 0.4878 0.068 Uiso 1 1 calc R
H24B H -0.3807 0.4828 0.4252 0.068 Uiso 1 1 calc R
H24C H -0.3704 0.5150 0.5332 0.068 Uiso 1 1 calc R
C25 C 0.6190(3) 1.1019(2) 0.26964(19) 0.0223(6) Uani 1 1 d .
C26 C 0.7037(3) 1.0456(2) 0.2613(2) 0.0239(6) Uani 1 1 d .
H26 H 0.7678 1.0618 0.2214 0.029 Uiso 1 1 calc R
C27 C 0.6930(3) 0.9636(2) 0.3135(2) 0.0232(6) Uani 1 1 d .
H27 H 0.7482 0.9257 0.3051 0.028 Uiso 1 1 calc R
C28 C 0.6014(3) 0.9385(2) 0.37704(18) 0.0196(5) Uani 1 1 d .
C29 C 0.5109(3) 0.9930(2) 0.38207(18) 0.0188(5) Uani 1 1 d .
H29 H 0.4456 0.9758 0.4210 0.023 Uiso 1 1 calc R
C30 C 0.5188(3) 1.0720(2) 0.32927(19) 0.0209(5) Uani 1 1 d .
H30 H 0.4577 1.1056 0.3331 0.025 Uiso 1 1 calc R
C31 C 0.6217(4) 1.1865(2) 0.2128(2) 0.0338(7) Uani 1 1 d .
H31 H 0.5265 1.1810 0.1955 0.041 Uiso 1 1 calc R
C32 C 0.7044(5) 1.2933(3) 0.2747(3) 0.0584(13) Uani 1 1 d .
H32A H 0.7032 1.3474 0.2401 0.088 Uiso 1 1 calc R
H32B H 0.7980 1.3003 0.2935 0.088 Uiso 1 1 calc R
H32C H 0.6637 1.2992 0.3293 0.088 Uiso 1 1 calc R
C33 C 0.6783(4) 1.1765(3) 0.1228(3) 0.0512(10) Uani 1 1 d .
H33A H 0.6682 1.2275 0.0870 0.077 Uiso 1 1 calc R
H33B H 0.6281 1.1077 0.0868 0.077 Uiso 1 1 calc R
H33C H 0.7743 1.1881 0.1380 0.077 Uiso 1 1 calc R
C34 C 0.6002(3) 0.8595(2) 0.4387(2) 0.0286(6) Uani 1 1 d .
H34A H 0.5091 0.8271 0.4523 0.043 Uiso 1 1 calc R
H34B H 0.6645 0.8937 0.4961 0.043 Uiso 1 1 calc R
H34C H 0.6263 0.8073 0.4070 0.043 Uiso 1 1 calc R
C35 C 0.2968(3) 0.9876(2) 0.08342(19) 0.0231(6) Uani 1 1 d .
C36 C 0.2123(3) 1.0207(3) 0.0184(2) 0.0353(7) Uani 1 1 d .
H36A H 0.1406 0.9603 -0.0204 0.053 Uiso 1 1 calc R
H36B H 0.2689 1.0624 -0.0202 0.053 Uiso 1 1 calc R
H36C H 0.1717 1.0611 0.0530 0.053 Uiso 1 1 calc R
Sb Sb 0.116669(19) 1.146482(14) 0.282025(14) 0.02341(5) Uani 1 1 d .
F1 F 0.2261(2) 1.06921(17) 0.26690(17) 0.0459(5) Uani 1 1 d .
F2 F 0.1924(3) 1.21889(19) 0.19013(17) 0.0625(7) Uani 1 1 d .
F3 F 0.2560(2) 1.2460(2) 0.37342(17) 0.0599(7) Uani 1 1 d .
F4 F 0.0414(3) 1.0717(2) 0.3724(2) 0.0708(8) Uani 1 1 d .
F5 F -0.0209(2) 1.04642(19) 0.18952(19) 0.0642(8) Uani 1 1 d .
F6 F 0.0057(2) 1.22275(18) 0.2957(2) 0.0593(7) Uani 1 1 d .
C90 C 0.4882(9) 1.4150(7) -0.0041(5) 0.0491(19) Uani 0.50 1 d P
H90 H 0.4819 1.3696 -0.0624 0.059 Uiso 0.50 1 d PR
Cl91 Cl 0.4167(3) 1.33243(19) 0.07470(15) 0.0620(6) Uani 0.50 1 d P
Cl92 Cl 0.6616(4) 1.4894(3) 0.0376(3) 0.0931(8) Uani 0.50 1 d P
Cl93 Cl 0.3909(4) 1.4860(3) -0.0300(3) 0.0931(8) Uani 0.50 1 d P

loop_
_atom_site_aniso_label
_atom_site_aniso_U_11
_atom_site_aniso_U_22
_atom_site_aniso_U_33
_atom_site_aniso_U_23
_atom_site_aniso_U_13
_atom_site_aniso_U_12
Ru 0.01362(10) 0.01336(10) 0.01396(10) 0.00156(7) 0.00148(7) 0.00192(7)
Fe 0.01431(17) 0.01579(18) 0.01871(18) 0.00311(14) 0.00178(14) 0.00210(14)
Cl 0.0324(4) 0.0234(3) 0.0223(3) -0.0001(3) 0.0110(3) 0.0068(3)
P 0.0144(3) 0.0141(3) 0.0158(3) 0.0028(2) 0.0008(2) 0.0018(2)
N 0.0188(11) 0.0171(11) 0.0182(11) 0.0037(9) 0.0027(9) 0.0007(9)
O 0.0344(12) 0.0284(11) 0.0432(13) 0.0194(10) 0.0140(10) 0.0115(10)
C1 0.0130(11) 0.0148(12) 0.0183(12) 0.0037(9) 0.0011(9) 0.0012(9)
C2 0.0157(12) 0.0194(13) 0.0183(12) 0.0028(10) -0.0019(9) 0.0027(10)
C3 0.0187(13) 0.0291(15) 0.0165(12) -0.0015(11) -0.0005(10) 0.0007(11)
C4 0.0217(14) 0.0202(13) 0.0312(15) -0.0053(11) 0.0054(11) 0.0021(11)
C5 0.0183(13) 0.0143(12) 0.0317(15) 0.0029(11) 0.0029(11) 0.0032(10)
C6 0.0161(12) 0.0213(13) 0.0257(14) 0.0050(11) 0.0046(10) 0.0002(10)
C7 0.0168(13) 0.0306(16) 0.0367(16) 0.0109(13) 0.0073(12) 0.0077(12)
C8 0.0174(13) 0.0355(17) 0.0367(17) 0.0170(14) -0.0013(12) 0.0039(12)
C9 0.0189(13) 0.0300(16) 0.0218(14) 0.0028(12) -0.0009(11) -0.0056(12)
C10 0.0215(13) 0.0174(13) 0.0269(14) 0.0027(11) 0.0040(11) -0.0026(11)
C11 0.0305(16) 0.0270(15) 0.0277(15) 0.0074(12) 0.0065(12) 0.0104(13)
C12 0.0191(13) 0.0215(13) 0.0202(13) 0.0093(11) -0.0006(10) -0.0034(10)
C13 0.0247(15) 0.0312(16) 0.0314(16) 0.0128(13) -0.0018(12) 0.0031(13)
C14 0.0295(17) 0.048(2) 0.047(2) 0.0270(18) -0.0080(15) 0.0045(15)
C15 0.041(2) 0.047(2) 0.0358(19) 0.0196(17) -0.0176(16) -0.0077(17)
C16 0.057(2) 0.041(2) 0.0232(16) 0.0037(14) -0.0105(16) -0.0022(18)
C17 0.0364(17) 0.0297(16) 0.0201(14) 0.0035(12) -0.0024(12) 0.0005(13)
C18 0.0255(14) 0.0145(12) 0.0161(12) 0.0009(10) 0.0028(10) 0.0053(10)
C19 0.0219(14) 0.0185(13) 0.0253(14) 0.0011(11) 0.0027(11) 0.0033(11)
C20 0.0268(15) 0.0255(15) 0.0370(17) 0.0030(13) 0.0030(13) 0.0100(12)
C21 0.0402(18) 0.0194(14) 0.0403(18) 0.0041(13) 0.0059(14) 0.0127(13)
C22 0.0328(16) 0.0159(13) 0.0344(16) 0.0042(12) 0.0081(13) 0.0034(12)
C23 0.0248(14) 0.0197(13) 0.0280(14) 0.0024(11) 0.0072(11) 0.0052(11)
C24 0.0309(18) 0.054(2) 0.052(2) 0.0281(19) 0.0156(16) 0.0096(16)
C25 0.0223(13) 0.0138(12) 0.0200(13) 0.0008(10) -0.0025(10) -0.0026(10)
C26 0.0140(12) 0.0239(14) 0.0247(14) 0.0006(11) 0.0022(10) -0.0018(10)
C27 0.0152(12) 0.0245(14) 0.0247(14) -0.0011(11) -0.0025(10) 0.0052(11)
C28 0.0159(12) 0.0185(12) 0.0175(12) 0.0005(10) -0.0056(9) 0.0023(10)
C29 0.0172(12) 0.0191(13) 0.0146(11) -0.0016(10) -0.0007(9) 0.0031(10)
C30 0.0200(13) 0.0189(13) 0.0194(12) -0.0018(10) -0.0026(10) 0.0058(10)
C31 0.0396(18) 0.0194(14) 0.0290(16) 0.0080(12) -0.0067(13) -0.0010(13)
C32 0.079(3) 0.0192(16) 0.052(2) 0.0078(16) -0.022(2) 0.0008(18)
C33 0.052(2) 0.056(2) 0.038(2) 0.0255(18) 0.0093(17) 0.0070(19)
C34 0.0294(15) 0.0265(15) 0.0244(14) 0.0056(12) -0.0066(12) 0.0079(12)
C35 0.0216(13) 0.0230(14) 0.0214(13) 0.0061(11) 0.0046(11) 0.0039(11)
C36 0.0310(16) 0.049(2) 0.0331(17) 0.0232(15) 0.0054(13) 0.0184(15)
Sb 0.01975(9) 0.01959(10) 0.03110(11) 0.00439(7) 0.00362(7) 0.00815(7)
F1 0.0392(11) 0.0458(12) 0.0704(15) 0.0222(11) 0.0218(10) 0.0294(10)
F2 0.093(2) 0.0480(14) 0.0547(14) 0.0318(12) 0.0259(14) 0.0261(14)
F3 0.0398(12) 0.0638(16) 0.0548(14) -0.0151(12) -0.0094(10) 0.0089(11)
F4 0.090(2) 0.0656(17) 0.0784(18) 0.0379(15) 0.0601(17) 0.0332(15)
F5 0.0342(12) 0.0557(15) 0.0784(18) -0.0347(13) -0.0087(11) 0.0096(11)
F6 0.0405(12) 0.0425(13) 0.0940(19) -0.0144(12) -0.0027(12) 0.0275(11)
C90 0.056(5) 0.062(5) 0.036(4) -0.001(4) 0.006(3) 0.033(4)
Cl91 0.0831(16) 0.0599(13) 0.0478(11) 0.0032(10) 0.0278(11) 0.0300(12)
Cl92 0.065(2) 0.0873(19) 0.1177(17) -0.0015(14) 0.0181(18) 0.0237(12)
Cl93 0.065(2) 0.0873(19) 0.1177(17) -0.0015(14) 0.0181(18) 0.0237(12)

loop_
_atom_type_symbol
_atom_type_description
_atom_type_scat_dispersion_real
_atom_type_scat_dispersion_imag
_atom_type_scat_source
C C 0.0033 0.0016 'International Tables Vol C Tables 4.2.6.8 and 6.1.1.4'
H H 0.0000 0.0000 'International Tables Vol C Tables 4.2.6.8 and 6.1.1.4'
Ru Ru -1.2594 0.8363 'International Tables Vol C Tables 4.2.6.8 and 6.1.1.4'
Fe Fe 0.3463 0.8444 'International Tables Vol C Tables 4.2.6.8 and 6.1.1.4'
Cl Cl 0.1484 0.1585 'International Tables Vol C Tables 4.2.6.8 and 6.1.1.4'
P P 0.1023 0.0942 'International Tables Vol C Tables 4.2.6.8 and 6.1.1.4'
O O 0.0106 0.0060 'International Tables Vol C Tables 4.2.6.8 and 6.1.1.4'
Sb Sb -0.5866 1.5461 'International Tables Vol C Tables 4.2.6.8 and 6.1.1.4'
F F 0.0171 0.0103 'International Tables Vol C Tables 4.2.6.8 and 6.1.1.4'
N N 0.0061 0.0033 'International Tables Vol C Tables 4.2.6.8 and 6.1.1.4'

loop_
_geom_angle_atom_site_label_1
_geom_angle_atom_site_label_2
_geom_angle_atom_site_label_3
_geom_angle
_geom_angle_site_symmetry_1
_geom_angle_site_symmetry_3
N Ru C29 119.99(10) . .
N Ru C30 90.94(10) . .
C29 Ru C30 37.49(10) . .
N Ru C27 149.50(10) . .
C29 Ru C27 66.88(10) . .
C30 Ru C27 79.20(10) . .
N Ru C26 112.15(10) . .
C29 Ru C26 78.96(10) . .
C30 Ru C26 66.44(11) . .
C27 Ru C26 37.53(11) . .
N Ru C28 157.32(10) . .
C29 Ru C28 37.54(10) . .
C30 Ru C28 67.60(10) . .
C27 Ru C28 36.79(10) . .
C26 Ru C28 67.01(10) . .
N Ru C25 87.90(9) . .
C29 Ru C25 67.38(10) . .
C30 Ru C25 37.44(10) . .
C27 Ru C25 66.71(10) . .
C26 Ru C25 36.19(11) . .
C28 Ru C25 79.40(10) . .
N Ru P 87.54(6) . .
C29 Ru P 93.68(7) . .
C30 Ru P 117.78(8) . .
C27 Ru P 122.64(8) . .
C26 Ru P 160.15(8) . .
C28 Ru P 95.92(7) . .
C25 Ru P 154.68(8) . .
N Ru Cl 85.49(7) . .
C29 Ru Cl 154.52(7) . .
C30 Ru Cl 155.22(8) . .
C27 Ru Cl 91.57(8) . .
C26 Ru Cl 92.25(8) . .
C28 Ru Cl 117.04(7) . .
C25 Ru Cl 117.82(8) . .
P Ru Cl 86.61(3) . .
C7 Fe C8 40.89(13) . .
C7 Fe C2 152.13(12) . .
C8 Fe C2 165.90(12) . .
C7 Fe C3 116.34(12) . .
C8 Fe C3 152.65(13) . .
C2 Fe C3 40.76(11) . .
C7 Fe C6 40.91(12) . .
C8 Fe C6 68.72(12) . .
C2 Fe C6 118.43(11) . .
C3 Fe C6 103.79(12) . .
C7 Fe C5 123.90(12) . .
C8 Fe C5 108.95(12) . .
C2 Fe C5 68.89(11) . .
C3 Fe C5 68.42(12) . .
C6 Fe C5 159.38(12) . .
C7 Fe C1 163.09(11) . .
C8 Fe C1 127.86(12) . .
C2 Fe C1 41.43(10) . .
C3 Fe C1 69.23(11) . .
C6 Fe C1 155.85(11) . .
C5 Fe C1 41.19(11) . .
C7 Fe C4 104.12(13) . .
C8 Fe C4 119.50(13) . .
C2 Fe C4 68.58(12) . .
C3 Fe C4 40.53(12) . .
C6 Fe C4 121.33(12) . .
C5 Fe C4 40.61(12) . .
C1 Fe C4 69.12(11) . .
C7 Fe C10 68.29(13) . .
C8 Fe C10 68.12(13) . .
C2 Fe C10 108.64(12) . .
C3 Fe C10 124.04(12) . .
C6 Fe C10 40.57(11) . .
C5 Fe C10 159.25(12) . .
C1 Fe C10 123.26(11) . .
C4 Fe C10 159.35(12) . .
C7 Fe C9 68.34(13) . .
C8 Fe C9 40.39(14) . .
C2 Fe C9 128.40(12) . .
C3 Fe C9 162.97(13) . .
C6 Fe C9 68.40(12) . .
C5 Fe C9 123.99(12) . .
C1 Fe C9 111.37(11) . .
C4 Fe C9 156.46(13) . .
C10 Fe C9 40.45(12) . .
C1 P C12 107.14(13) . .
C1 P C18 102.65(12) . .
C12 P C18 104.02(13) . .
C1 P Ru 112.08(8) . .
C12 P Ru 113.07(9) . .
C18 P Ru 116.86(9) . .
C35 N Ru 175.5(2) . .
C24 O C11 111.7(3) . .
C5 C1 C2 106.5(2) . .
C5 C1 P 127.1(2) . .
C2 C1 P 125.5(2) . .
C5 C1 Fe 69.37(15) . .
C2 C1 Fe 69.05(14) . .
P C1 Fe 134.82(14) . .
C3 C2 C1 108.2(2) . .
C3 C2 Fe 69.63(16) . .
C1 C2 Fe 69.53(14) . .
C3 C2 H2 125.9 . .
C1 C2 H2 125.9 . .
Fe C2 H2 126.5 . .
C4 C3 C2 108.5(3) . .
C4 C3 Fe 69.99(16) . .
C2 C3 Fe 69.62(15) . .
C4 C3 H3 125.7 . .
C2 C3 H3 125.7 . .
Fe C3 H3 126.2 . .
C3 C4 C5 108.2(3) . .
C3 C4 Fe 69.48(16) . .
C5 C4 Fe 69.64(16) . .
C3 C4 H4 125.9 . .
C5 C4 H4 125.9 . .
Fe C4 H4 126.6 . .
C4 C5 C1 108.6(2) . .
C4 C5 Fe 69.75(16) . .
C1 C5 Fe 69.45(15) . .
C4 C5 H5 125.7 . .
C1 C5 H5 125.7 . .
Fe C5 H5 126.7 . .
C10 C6 C7 107.6(3) . .
C10 C6 C11 125.1(3) . .
C7 C6 C11 127.3(3) . .
C10 C6 Fe 70.04(15) . .
C7 C6 Fe 69.41(16) . .
C11 C6 Fe 126.5(2) . .
C8 C7 C6 107.8(3) . .
C8 C7 Fe 69.57(17) . .
C6 C7 Fe 69.69(16) . .
C8 C7 H7 126.1 . .
C6 C7 H7 126.1 . .
Fe C7 H7 126.2 . .
C9 C8 C7 108.3(3) . .
C9 C8 Fe 70.59(17) . .
C7 C8 Fe 69.54(17) . .
C9 C8 H8 125.8 . .
C7 C8 H8 125.8 . .
Fe C8 H8 125.6 . .
C8 C9 C10 107.7(3) . .
C8 C9 Fe 69.02(17) . .
C10 C9 Fe 69.43(16) . .
C8 C9 H9 126.1 . .
C10 C9 H9 126.1 . .
Fe C9 H9 127.0 . .
C6 C10 C9 108.6(3) . .
C6 C10 Fe 69.40(16) . .
C9 C10 Fe 70.11(16) . .
C6 C10 H10 125.7 . .
C9 C10 H10 125.7 . .
Fe C10 H10 126.3 . .
O C11 C6 112.1(2) . .
O C11 H11A 109.2 . .
C6 C11 H11A 109.2 . .
O C11 H11B 109.2 . .
C6 C11 H11B 109.2 . .
H11A C11 H11B 107.9 . .
C17 C12 C13 119.6(3) . .
C17 C12 P 119.6(2) . .
C13 C12 P 120.7(2) . .
C12 C13 C14 119.9(3) . .
C12 C13 H13 120.0 . .
C14 C13 H13 120.0 . .
C15 C14 C13 120.3(4) . .
C15 C14 H14 119.8 . .
C13 C14 H14 119.8 . .
C16 C15 C14 119.7(3) . .
C16 C15 H15 120.1 . .
C14 C15 H15 120.1 . .
C15 C16 C17 121.2(4) . .
C15 C16 H16 119.4 . .
C17 C16 H16 119.4 . .
C12 C17 C16 119.2(4) . .
C12 C17 H17 120.4 . .
C16 C17 H17 120.4 . .
C19 C18 C23 119.3(3) . .
C19 C18 P 122.2(2) . .
C23 C18 P 118.4(2) . .
C18 C19 C20 120.3(3) . .
C18 C19 H19 119.8 . .
C20 C19 H19 119.8 . .
C21 C20 C19 120.0(3) . .
C21 C20 H20 120.0 . .
C19 C20 H20 120.0 . .
C20 C21 C22 120.3(3) . .
C20 C21 H21 119.9 . .
C22 C21 H21 119.9 . .
C23 C22 C21 119.8(3) . .
C23 C22 H22 120.1 . .
C21 C22 H22 120.1 . .
C22 C23 C18 120.2(3) . .
C22 C23 H23 119.9 . .
C18 C23 H23 119.9 . .
O C24 H24A 109.5 . .
O C24 H24B 109.5 . .
H24A C24 H24B 109.5 . .
O C24 H24C 109.5 . .
H24A C24 H24C 109.5 . .
H24B C24 H24C 109.5 . .
C26 C25 C30 117.8(3) . .
C26 C25 C31 122.9(3) . .
C30 C25 C31 119.2(3) . .
C26 C25 Ru 70.77(15) . .
C30 C25 Ru 68.20(15) . .
C31 C25 Ru 128.52(19) . .
C25 C26 C27 120.7(3) . .
C25 C26 Ru 73.04(15) . .
C27 C26 Ru 69.89(15) . .
C25 C26 H26 119.6 . .
C27 C26 H26 119.6 . .
Ru C26 H26 130.0 . .
C28 C27 C26 121.8(3) . .
C28 C27 Ru 73.42(15) . .
C26 C27 Ru 72.58(15) . .
C28 C27 H27 119.1 . .
C26 C27 H27 119.1 . .
Ru C27 H27 127.0 . .
C27 C28 C29 117.1(2) . .
C27 C28 C34 121.7(3) . .
C29 C28 C34 121.2(3) . .
C27 C28 Ru 69.78(15) . .
C29 C28 Ru 68.80(14) . .
C34 C28 Ru 133.74(19) . .
C30 C29 C28 121.1(3) . .
C30 C29 Ru 71.26(15) . .
C28 C29 Ru 73.65(15) . .
C30 C29 H29 119.4 . .
C28 C29 H29 119.4 . .
Ru C29 H29 127.8 . .
C29 C30 C25 121.2(3) . .
C29 C30 Ru 71.25(15) . .
C25 C30 Ru 74.36(16) . .
C29 C30 H30 119.4 . .
C25 C30 H30 119.4 . .
Ru C30 H30 127.0 . .
C25 C31 C33 113.5(3) . .
C25 C31 C32 108.9(3) . .
C33 C31 C32 111.0(3) . .
C25 C31 H31 107.7 . .
C33 C31 H31 107.7 . .
C32 C31 H31 107.7 . .
C31 C32 H32A 109.5 . .
C31 C32 H32B 109.5 . .
H32A C32 H32B 109.5 . .
C31 C32 H32C 109.5 . .
H32A C32 H32C 109.5 . .
H32B C32 H32C 109.5 . .
C31 C33 H33A 109.5 . .
C31 C33 H33B 109.5 . .
H33A C33 H33B 109.5 . .
C31 C33 H33C 109.5 . .
H33A C33 H33C 109.5 . .
H33B C33 H33C 109.5 . .
C28 C34 H34A 109.5 . .
C28 C34 H34B 109.5 . .
H34A C34 H34B 109.5 . .
C28 C34 H34C 109.5 . .
H34A C34 H34C 109.5 . .
H34B C34 H34C 109.5 . .
N C35 C36 178.7(3) . .
C35 C36 H36A 109.5 . .
C35 C36 H36B 109.5 . .
H36A C36 H36B 109.5 . .
C35 C36 H36C 109.5 . .
H36A C36 H36C 109.5 . .
H36B C36 H36C 109.5 . .
F4 Sb F2 178.79(12) . .
F4 Sb F3 90.90(13) . .
F2 Sb F3 89.76(12) . .
F4 Sb F6 89.75(13) . .
F2 Sb F6 91.25(13) . .
F3 Sb F6 90.04(11) . .
F4 Sb F1 90.43(11) . .
F2 Sb F1 88.56(11) . .
F3 Sb F1 90.67(11) . .
F6 Sb F1 179.26(11) . .
F4 Sb F5 89.58(14) . .
F2 Sb F5 89.74(13) . .
F3 Sb F5 179.13(11) . .
F6 Sb F5 90.68(11) . .
F1 Sb F5 88.61(11) . .
Cl93 C90 Cl93 88.9(5) 2_685 .
Cl93 C90 Cl92 114.5(6) . .
Cl93 C90 Cl91 120.4(5) 2_685 .
Cl93 C90 Cl91 110.1(5) . .
Cl92 C90 Cl91 110.8(5) . .
Cl93 C90 H90 121.0 2_685 .
Cl93 C90 H90 107.1 . .
Cl92 C90 H90 107.3 . .
Cl91 C90 H90 106.8 . .
Cl93 Cl92 C90 58.0(6) 2_685 .
Cl92 Cl93 C90 96.2(7) 2_685 2_685
Cl92 Cl93 C90 169.8(8) 2_685 .
C90 Cl93 C90 91.1(5) 2_685 .
Cl92 Cl93 Cl93 145.4(7) 2_685 2_685
C90 Cl93 Cl93 49.8(4) 2_685 2_685

loop_
_geom_bond_atom_site_label_1
_geom_bond_atom_site_label_2
_geom_bond_distance
_geom_bond_site_symmetry_2
Ru N 2.043(2) .
Ru C29 2.183(3) .
Ru C30 2.184(3) .
Ru C27 2.200(3) .
Ru C26 2.236(3) .
Ru C28 2.247(2) .
Ru C25 2.265(3) .
Ru P 2.3543(7) .
Ru Cl 2.3890(7) .
Fe C7 2.036(3) .
Fe C8 2.037(3) .
Fe C2 2.038(3) .
Fe C3 2.038(3) .
Fe C6 2.040(3) .
Fe C5 2.044(3) .
Fe C1 2.045(3) .
Fe C4 2.045(3) .
Fe C10 2.048(3) .
Fe C9 2.057(3) .
P C1 1.806(3) .
P C12 1.818(3) .
P C18 1.823(3) .
N C35 1.131(4) .
O C24 1.413(4) .
O C11 1.423(4) .
C1 C5 1.438(4) .
C1 C2 1.444(4) .
C2 C3 1.420(4) .
C2 H2 0.9300 .
C3 C4 1.415(4) .
C3 H3 0.9300 .
C4 C5 1.419(4) .
C4 H4 0.9300 .
C5 H5 0.9300 .
C6 C10 1.417(4) .
C6 C7 1.424(4) .
C6 C11 1.501(4) .
C7 C8 1.423(4) .
C7 H7 0.9300 .
C8 C9 1.413(5) .
C8 H8 0.9300 .
C9 C10 1.420(4) .
C9 H9 0.9300 .
C10 H10 0.9300 .
C11 H11A 0.9700 .
C11 H11B 0.9700 .
C12 C17 1.393(4) .
C12 C13 1.395(4) .
C13 C14 1.396(4) .
C13 H13 0.9300 .
C14 C15 1.379(6) .
C14 H14 0.9300 .
C15 C16 1.372(6) .
C15 H15 0.9300 .
C16 C17 1.398(5) .
C16 H16 0.9300 .
C17 H17 0.9300 .
C18 C19 1.383(4) .
C18 C23 1.400(4) .
C19 C20 1.391(4) .
C19 H19 0.9300 .
C20 C21 1.380(4) .
C20 H20 0.9300 .
C21 C22 1.387(5) .
C21 H21 0.9300 .
C22 C23 1.386(4) .
C22 H22 0.9300 .
C23 H23 0.9300 .
C24 H24A 0.9600 .
C24 H24B 0.9600 .
C24 H24C 0.9600 .
C25 C26 1.398(4) .
C25 C30 1.430(4) .
C25 C31 1.516(4) .
C26 C27 1.427(4) .
C26 H26 0.9300 .
C27 C28 1.404(4) .
C27 H27 0.9300 .
C28 C29 1.427(4) .
C28 C34 1.501(4) .
C29 C30 1.403(4) .
C29 H29 0.9300 .
C30 H30 0.9300 .
C31 C33 1.521(5) .
C31 C32 1.530(4) .
C31 H31 0.9800 .
C32 H32A 0.9600 .
C32 H32B 0.9600 .
C32 H32C 0.9600 .
C33 H33A 0.9600 .
C33 H33B 0.9600 .
C33 H33C 0.9600 .
C34 H34A 0.9600 .
C34 H34B 0.9600 .
C34 H34C 0.9600 .
C35 C36 1.453(4) .
C36 H36A 0.9600 .
C36 H36B 0.9600 .
C36 H36C 0.9600 .
Sb F4 1.855(2) .
Sb F2 1.858(2) .
Sb F3 1.862(2) .
Sb F6 1.864(2) .
Sb F1 1.8642(19) .
Sb F5 1.865(2) .
C90 Cl93 1.477(10) 2_685
C90 Cl93 1.710(9) .
C90 Cl92 1.731(9) .
C90 Cl91 1.765(9) .
C90 H90 0.9800 .
Cl92 Cl93 0.757(4) 2_685
Cl93 Cl92 0.757(4) 2_685
Cl93 C90 1.477(10) 2_685
Cl93 Cl93 2.237(8) 2_685
